data_4085057
loop_
_publ_author_name
'Liu, Fu-Chen'
'Chen, Heng-Guang'
'Lee, Gene-Hsiang'

_publ_section_title
;
 Trinuclear Zirconium Polyhydride
 ({Cp*Zr(BH3CH3)}(\m-H)2{Cp*Zr(BH3CH3)}(\m-H){Cp*Zr(BH3CH3)})(\m-\k2C,H:\k1C:\k2C,H-CHBH3)
 and Its Derivatives: Compounds Containing a Pentacoordinated Carbon Atom
;
_journal_issue 1
_journal_name_full Organometallics
_journal_page_first 42
_journal_paper_doi 10.1021/om500773e
_journal_volume 34
_journal_year 2015
_chemical_formula_sum 'C34 H69 B4 Cl Zr3'
_chemical_formula_weight 830.24
_chemical_name_systematic
; 
 ? 
;
_space_group_IT_number 14
_symmetry_cell_setting monoclinic
_symmetry_space_group_name_Hall '-P 2yn'
_symmetry_space_group_name_H-M 'P 1 21/n 1'
_atom_sites_solution_hydrogens geom
_atom_sites_solution_primary direct
_atom_sites_solution_secondary difmap
_audit_creation_method SHELXL-97
_cell_angle_alpha 90.00
_cell_angle_beta 96.7552(13)
_cell_angle_gamma 90.00
_cell_formula_units_Z 4
_cell_length_a 10.9137(6)
_cell_length_b 16.3182(10)
_cell_length_c 22.3482(13)
_cell_measurement_reflns_used 6417
_cell_measurement_temperature 150(2)
_cell_measurement_theta_max 27.22
_cell_measurement_theta_min 2.22
_cell_volume 3952.4(4)
_computing_cell_refinement 'Bruker SAINT'
_computing_data_collection 'Bruker SMART'
_computing_data_reduction 'Bruker SAINT'
_computing_molecular_graphics 'Bruker SHELXTL'
_computing_publication_material 'Bruker SHELXTL'
_computing_structure_refinement 'SHELXL-97 (Sheldrick, 1997)'
_computing_structure_solution 'SHELXS-97 (Sheldrick, 1990)'
_diffrn_ambient_temperature 150(2)
_diffrn_measured_fraction_theta_full 0.999
_diffrn_measured_fraction_theta_max 0.999
_diffrn_measurement_device_type 'BRUKER SMART APEXCCD area detector'
_diffrn_measurement_method 'omega scans'
_diffrn_radiation_monochromator graphite
_diffrn_radiation_source 'fine-focus sealed tube'
_diffrn_radiation_type MoK\a
_diffrn_radiation_wavelength 0.71073
_diffrn_reflns_av_R_equivalents 0.0461
_diffrn_reflns_av_sigmaI/netI 0.0518
_diffrn_reflns_limit_h_max 11
_diffrn_reflns_limit_h_min -14
_diffrn_reflns_limit_k_max 21
_diffrn_reflns_limit_k_min -21
_diffrn_reflns_limit_l_max 29
_diffrn_reflns_limit_l_min -26
_diffrn_reflns_number 25544
_diffrn_reflns_theta_full 27.50
_diffrn_reflns_theta_max 27.50
_diffrn_reflns_theta_min 1.55
_exptl_absorpt_coefficient_mu 0.865
_exptl_absorpt_correction_T_max 0.8325
_exptl_absorpt_correction_T_min 0.7402
_exptl_absorpt_correction_type multi-scan
_exptl_crystal_colour colorless
_exptl_crystal_density_diffrn 1.395
_exptl_crystal_density_meas ?
_exptl_crystal_density_method 'not measured'
_exptl_crystal_description block
_exptl_crystal_F_000 1720
_exptl_crystal_size_max 0.37
_exptl_crystal_size_mid 0.30
_exptl_crystal_size_min 0.22
_refine_diff_density_max 2.048
_refine_diff_density_min -0.649
_refine_diff_density_rms 0.099
_refine_ls_extinction_method none
_refine_ls_goodness_of_fit_ref 1.080
_refine_ls_hydrogen_treatment mixed
_refine_ls_matrix_type full
_refine_ls_number_parameters 455
_refine_ls_number_reflns 9068
_refine_ls_number_restraints 2
_refine_ls_restrained_S_all 1.081
_refine_ls_R_factor_all 0.0591
_refine_ls_R_factor_gt 0.0445
_refine_ls_shift/su_max 0.001
_refine_ls_shift/su_mean 0.000
_refine_ls_structure_factor_coef Fsqd
_refine_ls_weighting_details 'calc w=1/[\s^2^(Fo^2^)+(0.0350P)^2^+4.6523P] where P=(Fo^2^+2Fc^2^)/3'
_refine_ls_weighting_scheme calc
_refine_ls_wR_factor_gt 0.0918
_refine_ls_wR_factor_ref 0.0971
_reflns_number_gt 7498
_reflns_number_total 9068
_reflns_threshold_expression >2sigma(I)
_cod_data_source_file om500773e_si_002.cif
_cod_data_source_block ic15506
_cod_depositor_comments
;
The following automatic conversions were performed:

'_symmetry_cell_setting' value 'Monoclinic' changed to 'monoclinic'
according to
/home/saulius/struct/COD-crude-data--automatic-downloads/rss-feeds/ACS/lib/dictionaries/cif_core.dic
dictionary named 'cif_core.dic' version 2.4.2 from 2011-04-26.

Automatic conversion script
Id: cif_fix_values 2935 2014-11-11 08:27:57Z andrius 

The following automatic conversions were performed:

'_exptl_crystal_density_meas' value 'not_measured' was changed to '?'
- the value is perceived as not measured.

Automatic conversion script
Id: cif_fix_values 3008 2015-01-20 13:52:24Z robertas 

 Adding full bibliography for 4085054--4085058.cif.
;
_cod_original_sg_symbol_H-M P2(1)/n
_cod_database_code 4085057

loop_
_symmetry_equiv_pos_as_xyz
'x, y, z'
'-x+1/2, y+1/2, -z+1/2'
'-x, -y, -z'
'x-1/2, -y-1/2, z-1/2'

loop_
_atom_site_label
_atom_site_type_symbol
_atom_site_fract_x
_atom_site_fract_y
_atom_site_fract_z
_atom_site_U_iso_or_equiv
_atom_site_adp_type
_atom_site_occupancy
_atom_site_symmetry_multiplicity
_atom_site_calc_flag
_atom_site_refinement_flags
Zr1 Zr 0.90566(3) 0.22106(2) 0.287537(15) 0.01908(9) Uani 1 1 d .
H1 H 0.909(3) 0.117(2) 0.2519(17) 0.029 Uiso 1 1 d .
Zr2 Zr 0.90381(3) 0.11721(2) 0.163657(15) 0.01944(9) Uani 1 1 d D
H2 H 0.859(3) 0.1880(10) 0.0938(10) 0.029 Uiso 1 1 d D
Zr3 Zr 0.86033(3) 0.304435(19) 0.114205(14) 0.01670(8) Uani 1 1 d D
Cl1 Cl 0.73224(8) 0.22051(5) 0.19158(4) 0.02284(18) Uani 1 1 d .
B1 B 0.9620(4) 0.3381(2) 0.21979(19) 0.0220(8) Uani 1 1 d .
H1A H 0.901(3) 0.339(2) 0.2652(17) 0.025(10) Uiso 1 1 d .
H1B H 0.886(4) 0.374(2) 0.1864(18) 0.035(11) Uiso 1 1 d .
H1C H 1.038(3) 0.379(2) 0.2321(16) 0.020(9) Uiso 1 1 d .
B2 B 0.6988(4) 0.2088(3) 0.3335(2) 0.0291(9) Uani 1 1 d .
H2A H 0.756(4) 0.270(2) 0.3237(17) 0.033(11) Uiso 1 1 d .
H2B H 0.766(3) 0.157(2) 0.3152(17) 0.030(10) Uiso 1 1 d .
H2C H 0.713(4) 0.200(3) 0.387(2) 0.048(13) Uiso 1 1 d .
B3 B 1.1291(5) 0.0766(3) 0.1514(3) 0.0387(12) Uani 1 1 d .
H3A H 1.076(3) 0.071(2) 0.1922(17) 0.024(10) Uiso 1 1 d .
H3B H 1.051(4) 0.106(2) 0.1155(18) 0.033(11) Uiso 1 1 d .
H3C H 1.149(4) 0.016(3) 0.138(2) 0.050(13) Uiso 1 1 d .
B4 B 0.6320(4) 0.3374(3) 0.0799(2) 0.0296(10) Uani 1 1 d .
H4A H 0.694(3) 0.279(2) 0.0716(16) 0.022(9) Uiso 1 1 d .
H4B H 0.711(3) 0.375(2) 0.1137(16) 0.026(10) Uiso 1 1 d .
H4C H 0.623(4) 0.368(3) 0.038(2) 0.056(14) Uiso 1 1 d .
C1 C 0.9859(3) 0.2483(2) 0.19634(16) 0.0198(7) Uani 1 1 d .
H1D H 1.060(3) 0.242(2) 0.1939(16) 0.019(10) Uiso 1 1 d .
C2 C 0.5589(3) 0.2095(2) 0.30486(19) 0.0336(9) Uani 1 1 d .
H2D H 0.5545 0.2206 0.2616 0.050 Uiso 1 1 calc R
H2E H 0.5142 0.2522 0.3242 0.050 Uiso 1 1 calc R
H2F H 0.5216 0.1560 0.3111 0.050 Uiso 1 1 calc R
C3 C 1.2562(4) 0.1240(3) 0.1620(2) 0.0484(12) Uani 1 1 d .
H3D H 1.2416 0.1804 0.1744 0.073 Uiso 1 1 calc R
H3E H 1.2947 0.1245 0.1245 0.073 Uiso 1 1 calc R
H3F H 1.3110 0.0964 0.1936 0.073 Uiso 1 1 calc R
C4 C 0.5071(4) 0.3231(3) 0.1080(2) 0.0382(10) Uani 1 1 d .
H4D H 0.5250 0.2975 0.1478 0.057 Uiso 1 1 calc R
H4E H 0.4532 0.2871 0.0816 0.057 Uiso 1 1 calc R
H4F H 0.4659 0.3758 0.1121 0.057 Uiso 1 1 calc R
C5 C 1.1270(3) 0.2370(2) 0.33181(16) 0.0248(8) Uani 1 1 d .
C6 C 1.0577(3) 0.2906(2) 0.36448(16) 0.0279(8) Uani 1 1 d .
C7 C 0.9817(3) 0.2425(3) 0.39793(16) 0.0297(9) Uani 1 1 d .
C8 C 1.0006(3) 0.1592(2) 0.38412(16) 0.0289(9) Uani 1 1 d .
C9 C 1.0917(3) 0.1556(2) 0.34329(16) 0.0264(8) Uani 1 1 d .
C10 C 1.2339(3) 0.2625(3) 0.29904(19) 0.0379(10) Uani 1 1 d .
H10A H 1.2077 0.3068 0.2708 0.057 Uiso 1 1 calc R
H10B H 1.2614 0.2156 0.2767 0.057 Uiso 1 1 calc R
H10C H 1.3019 0.2816 0.3282 0.057 Uiso 1 1 calc R
C11 C 1.0775(5) 0.3814(3) 0.3715(2) 0.0459(12) Uani 1 1 d .
H11A H 1.1379 0.3921 0.4066 0.069 Uiso 1 1 calc R
H11B H 0.9992 0.4080 0.3771 0.069 Uiso 1 1 calc R
H11C H 1.1083 0.4033 0.3353 0.069 Uiso 1 1 calc R
C12 C 0.9110(4) 0.2763(3) 0.4461(2) 0.0490(12) Uani 1 1 d .
H12A H 0.8545 0.2343 0.4581 0.073 Uiso 1 1 calc R
H12B H 0.8636 0.3243 0.4305 0.073 Uiso 1 1 calc R
H12C H 0.9687 0.2923 0.4810 0.073 Uiso 1 1 calc R
C13 C 0.9455(4) 0.0865(3) 0.4124(2) 0.0457(12) Uani 1 1 d .
H13A H 1.0030 0.0666 0.4462 0.068 Uiso 1 1 calc R
H13B H 0.9297 0.0428 0.3823 0.068 Uiso 1 1 calc R
H13C H 0.8677 0.1026 0.4269 0.068 Uiso 1 1 calc R
C14 C 1.1545(4) 0.0789(3) 0.3257(2) 0.0393(10) Uani 1 1 d .
H14A H 1.1879 0.0878 0.2874 0.059 Uiso 1 1 calc R
H14B H 1.0948 0.0338 0.3213 0.059 Uiso 1 1 calc R
H14C H 1.2219 0.0650 0.3570 0.059 Uiso 1 1 calc R
C15 C 0.7285(3) 0.0217(2) 0.17763(17) 0.0280(8) Uani 1 1 d .
C16 C 0.8356(3) -0.0272(2) 0.18566(16) 0.0258(8) Uani 1 1 d .
C17 C 0.8819(4) -0.0335(2) 0.12915(17) 0.0273(8) Uani 1 1 d .
C18 C 0.8063(4) 0.0143(2) 0.08681(16) 0.0306(9) Uani 1 1 d .
C19 C 0.7107(4) 0.0478(2) 0.11671(18) 0.0304(9) Uani 1 1 d .
C20 C 0.6406(4) 0.0345(3) 0.2235(2) 0.0407(10) Uani 1 1 d .
H20A H 0.5819 -0.0111 0.2217 0.061 Uiso 1 1 calc R
H20B H 0.5956 0.0860 0.2151 0.061 Uiso 1 1 calc R
H20C H 0.6868 0.0370 0.2638 0.061 Uiso 1 1 calc R
C21 C 0.8872(4) -0.0711(2) 0.24213(17) 0.0341(9) Uani 1 1 d .
H21A H 0.8721 -0.0384 0.2773 0.051 Uiso 1 1 calc R
H21B H 0.9762 -0.0789 0.2420 0.051 Uiso 1 1 calc R
H21C H 0.8469 -0.1246 0.2439 0.051 Uiso 1 1 calc R
C22 C 0.9772(4) -0.0936(3) 0.1136(2) 0.0413(10) Uani 1 1 d .
H22A H 0.9373 -0.1459 0.1018 0.062 Uiso 1 1 calc R
H22B H 1.0386 -0.1021 0.1487 0.062 Uiso 1 1 calc R
H22C H 1.0180 -0.0721 0.0800 0.062 Uiso 1 1 calc R
C23 C 0.8168(5) 0.0201(3) 0.02038(18) 0.0547(14) Uani 1 1 d .
H23A H 0.9038 0.0171 0.0137 0.082 Uiso 1 1 calc R
H23B H 0.7819 0.0723 0.0048 0.082 Uiso 1 1 calc R
H23C H 0.7714 -0.0253 -0.0007 0.082 Uiso 1 1 calc R
C24 C 0.5993(4) 0.0925(3) 0.0864(2) 0.0515(13) Uani 1 1 d .
H24A H 0.5392 0.0527 0.0679 0.077 Uiso 1 1 calc R
H24B H 0.6245 0.1291 0.0553 0.077 Uiso 1 1 calc R
H24C H 0.5617 0.1248 0.1165 0.077 Uiso 1 1 calc R
C25 C 1.0218(3) 0.3035(2) 0.04304(16) 0.0251(8) Uani 1 1 d .
C26 C 0.9100(3) 0.3322(2) 0.00998(15) 0.0235(7) Uani 1 1 d .
C27 C 0.8844(3) 0.4099(2) 0.03322(16) 0.0225(7) Uani 1 1 d .
C28 C 0.9750(3) 0.4269(2) 0.08258(16) 0.0215(7) Uani 1 1 d .
C29 C 1.0620(3) 0.3626(2) 0.08720(16) 0.0225(7) Uani 1 1 d .
C30 C 1.0931(4) 0.2304(2) 0.02579(19) 0.0358(10) Uani 1 1 d .
H30A H 1.1403 0.2451 -0.0073 0.054 Uiso 1 1 calc R
H30B H 1.0358 0.1858 0.0129 0.054 Uiso 1 1 calc R
H30C H 1.1499 0.2124 0.0606 0.054 Uiso 1 1 calc R
C31 C 0.8426(4) 0.2906(3) -0.04366(17) 0.0366(10) Uani 1 1 d .
H31A H 0.7577 0.3111 -0.0502 0.055 Uiso 1 1 calc R
H31B H 0.8417 0.2314 -0.0367 0.055 Uiso 1 1 calc R
H31C H 0.8842 0.3021 -0.0793 0.055 Uiso 1 1 calc R
C32 C 0.7913(4) 0.4715(2) 0.00567(18) 0.0342(9) Uani 1 1 d .
H32A H 0.8340 0.5160 -0.0127 0.051 Uiso 1 1 calc R
H32B H 0.7453 0.4939 0.0371 0.051 Uiso 1 1 calc R
H32C H 0.7339 0.4445 -0.0252 0.051 Uiso 1 1 calc R
C33 C 0.9858(4) 0.5074(2) 0.11643(18) 0.0319(9) Uani 1 1 d .
H33A H 1.0327 0.4991 0.1561 0.048 Uiso 1 1 calc R
H33B H 0.9032 0.5278 0.1214 0.048 Uiso 1 1 calc R
H33C H 1.0286 0.5475 0.0936 0.048 Uiso 1 1 calc R
C34 C 1.1844(3) 0.3630(3) 0.12563(18) 0.0311(9) Uani 1 1 d .
H34A H 1.2449 0.3926 0.1047 0.047 Uiso 1 1 calc R
H34B H 1.2124 0.3065 0.1333 0.047 Uiso 1 1 calc R
H34C H 1.1759 0.3902 0.1640 0.047 Uiso 1 1 calc R

loop_
_atom_site_aniso_label
_atom_site_aniso_U_11
_atom_site_aniso_U_22
_atom_site_aniso_U_33
_atom_site_aniso_U_23
_atom_site_aniso_U_13
_atom_site_aniso_U_12
Zr1 0.01539(16) 0.02282(17) 0.01880(17) 0.00446(13) 0.00100(13) 0.00003(13)
Zr2 0.01916(17) 0.02004(16) 0.01937(17) 0.00271(13) 0.00328(13) 0.00268(13)
Zr3 0.01404(16) 0.01817(15) 0.01788(17) 0.00038(12) 0.00176(12) 0.00014(12)
Cl1 0.0192(4) 0.0265(4) 0.0226(4) 0.0021(3) 0.0018(3) -0.0013(3)
B1 0.022(2) 0.0215(19) 0.022(2) 0.0018(16) 0.0005(16) -0.0035(16)
B2 0.024(2) 0.028(2) 0.036(3) -0.0014(19) 0.0092(19) -0.0022(17)
B3 0.031(3) 0.038(3) 0.048(3) 0.002(2) 0.009(2) 0.011(2)
B4 0.022(2) 0.032(2) 0.034(3) 0.004(2) 0.0012(19) 0.0016(18)
C1 0.0151(17) 0.0227(17) 0.0218(18) 0.0053(14) 0.0025(14) 0.0027(14)
C2 0.026(2) 0.035(2) 0.043(2) -0.0002(18) 0.0129(18) -0.0017(16)
C3 0.034(2) 0.054(3) 0.058(3) 0.001(2) 0.008(2) 0.011(2)
C4 0.022(2) 0.052(3) 0.040(2) -0.001(2) 0.0020(18) 0.0047(18)
C5 0.0156(17) 0.035(2) 0.0221(19) 0.0048(15) -0.0067(14) -0.0018(15)
C6 0.027(2) 0.032(2) 0.0220(19) 0.0021(15) -0.0076(15) -0.0016(15)
C7 0.026(2) 0.045(2) 0.0169(18) 0.0044(16) -0.0030(15) 0.0006(17)
C8 0.028(2) 0.037(2) 0.0194(19) 0.0087(16) -0.0076(15) -0.0048(16)
C9 0.0231(19) 0.032(2) 0.0219(19) 0.0045(15) -0.0051(15) 0.0022(15)
C10 0.0163(19) 0.059(3) 0.037(2) 0.009(2) -0.0027(17) -0.0074(18)
C11 0.057(3) 0.035(2) 0.040(3) -0.0032(19) -0.018(2) -0.005(2)
C12 0.045(3) 0.072(3) 0.030(2) -0.009(2) 0.005(2) -0.001(2)
C13 0.042(3) 0.051(3) 0.041(3) 0.026(2) -0.011(2) -0.009(2)
C14 0.036(2) 0.039(2) 0.039(2) -0.0007(19) -0.0140(19) 0.0137(19)
C15 0.029(2) 0.0232(18) 0.032(2) -0.0065(16) 0.0056(17) -0.0102(15)
C16 0.032(2) 0.0206(17) 0.0239(19) -0.0026(14) 0.0007(16) -0.0067(15)
C17 0.034(2) 0.0217(17) 0.027(2) -0.0034(15) 0.0061(16) -0.0001(15)
C18 0.047(2) 0.0234(18) 0.0194(19) -0.0032(15) -0.0037(17) -0.0041(17)
C19 0.030(2) 0.0226(18) 0.036(2) -0.0013(16) -0.0068(17) -0.0036(15)
C20 0.035(2) 0.032(2) 0.059(3) -0.009(2) 0.021(2) -0.0117(18)
C21 0.050(3) 0.0253(19) 0.026(2) 0.0034(16) 0.0013(19) -0.0087(18)
C22 0.051(3) 0.033(2) 0.042(3) -0.0052(19) 0.014(2) 0.0061(19)
C23 0.092(4) 0.050(3) 0.021(2) 0.002(2) -0.001(2) -0.004(3)
C24 0.037(3) 0.035(2) 0.074(4) -0.002(2) -0.025(2) -0.0026(19)
C25 0.0255(19) 0.0304(19) 0.0211(18) 0.0025(15) 0.0094(15) 0.0017(15)
C26 0.0246(19) 0.0314(19) 0.0152(17) 0.0032(14) 0.0049(14) 0.0000(15)
C27 0.0208(18) 0.0279(18) 0.0200(18) 0.0059(14) 0.0072(14) 0.0012(14)
C28 0.0220(18) 0.0237(17) 0.0207(17) 0.0017(14) 0.0102(14) -0.0048(14)
C29 0.0159(17) 0.0286(18) 0.0239(19) 0.0025(15) 0.0065(14) -0.0034(14)
C30 0.041(2) 0.037(2) 0.033(2) 0.0013(18) 0.0182(19) 0.0115(19)
C31 0.048(3) 0.044(2) 0.0167(19) -0.0005(17) 0.0001(18) -0.001(2)
C32 0.038(2) 0.038(2) 0.029(2) 0.0163(17) 0.0126(18) 0.0090(18)
C33 0.040(2) 0.0246(18) 0.033(2) -0.0026(16) 0.0121(18) -0.0062(16)
C34 0.0169(18) 0.044(2) 0.034(2) 0.0047(18) 0.0055(16) -0.0057(16)

loop_
_atom_type_symbol
_atom_type_description
_atom_type_scat_dispersion_real
_atom_type_scat_dispersion_imag
_atom_type_scat_source
C C 0.0033 0.0016 'International Tables Vol C Tables 4.2.6.8 and 6.1.1.4'
H H 0.0000 0.0000 'International Tables Vol C Tables 4.2.6.8 and 6.1.1.4'
B B 0.0013 0.0007 'International Tables Vol C Tables 4.2.6.8 and 6.1.1.4'
Cl Cl 0.1484 0.1585 'International Tables Vol C Tables 4.2.6.8 and 6.1.1.4'
Zr Zr -2.9673 0.5597 'International Tables Vol C Tables 4.2.6.8 and 6.1.1.4'

loop_
_geom_angle_atom_site_label_1
_geom_angle_atom_site_label_2
_geom_angle_atom_site_label_3
_geom_angle
H1 Zr1 H1A 140.3(16)
H1 Zr1 H2B 73.3(16)
H1A Zr1 H2B 125.8(15)
H1 Zr1 H2A 124.7(16)
H1A Zr1 H2A 74.3(15)
H2B Zr1 H2A 54.2(15)
H1 Zr1 C1 77.0(12)
H1A Zr1 C1 66.5(11)
H2B Zr1 C1 137.7(11)
H2A Zr1 C1 131.2(11)
H1 Zr1 C9 76.7(11)
H1A Zr1 C9 122.4(10)
H2B Zr1 C9 103.0(11)
H2A Zr1 C9 127.2(11)
C1 Zr1 C9 98.61(12)
H1 Zr1 C8 88.6(11)
H1A Zr1 C8 127.2(10)
H2B Zr1 C8 77.0(10)
H2A Zr1 C8 94.8(11)
C1 Zr1 C8 131.80(13)
C9 Zr1 C8 33.23(13)
H1 Zr1 C5 101.2(11)
H1A Zr1 C5 89.6(10)
H2B Zr1 C5 131.5(10)
H2A Zr1 C5 125.1(11)
C1 Zr1 C5 83.29(12)
C9 Zr1 C5 32.84(12)
C8 Zr1 C5 54.51(12)
H1 Zr1 C6 130.8(11)
H1A Zr1 C6 74.3(10)
H2B Zr1 C6 119.3(11)
H2A Zr1 C6 92.8(11)
C1 Zr1 C6 102.96(13)
C9 Zr1 C6 54.49(12)
C8 Zr1 C6 54.40(12)
C5 Zr1 C6 32.67(12)
H1 Zr1 C7 121.2(11)
H1A Zr1 C7 96.1(11)
H2B Zr1 C7 86.9(11)
H2A Zr1 C7 75.5(10)
C1 Zr1 C7 134.82(13)
C9 Zr1 C7 54.44(13)
C8 Zr1 C7 32.69(13)
C5 Zr1 C7 54.04(12)
C6 Zr1 C7 32.60(12)
H1 Zr1 B1 113.9(12)
H1A Zr1 B1 29.4(11)
H2B Zr1 B1 144.8(11)
H2A Zr1 B1 101.6(11)
C1 Zr1 B1 37.46(12)
C9 Zr1 B1 112.19(13)
C8 Zr1 B1 135.26(13)
C5 Zr1 B1 82.47(12)
C6 Zr1 B1 83.26(13)
C7 Zr1 B1 113.55(13)
H1 Zr1 B2 99.2(12)
H1A Zr1 B2 100.2(11)
H2B Zr1 B2 27.1(11)
H2A Zr1 B2 27.0(11)
C1 Zr1 B2 141.88(14)
C9 Zr1 B2 117.64(14)
C8 Zr1 B2 85.34(14)
C5 Zr1 B2 133.84(14)
C6 Zr1 B2 107.39(14)
C7 Zr1 B2 79.98(14)
B1 Zr1 B2 124.95(14)
H2 Zr2 H1 140.8(13)
H2 Zr2 H3B 76.8(15)
H1 Zr2 H3B 126.5(15)
H2 Zr2 H3A 126.7(15)
H1 Zr2 H3A 76.8(15)
H3B Zr2 H3A 51.9(15)
H2 Zr2 C1 76.5(7)
H1 Zr2 C1 74.3(11)
H3B Zr2 C1 87.2(11)
H3A Zr2 C1 86.4(10)
H2 Zr2 C19 79.3(9)
H1 Zr2 C19 110.1(11)
H3B Zr2 C19 114.4(11)
H3A Zr2 C19 131.0(10)
C1 Zr2 C19 142.58(12)
H2 Zr2 C15 110.0(10)
H1 Zr2 C15 78.9(11)
H3B Zr2 C15 131.8(11)
H3A Zr2 C15 114.5(10)
C1 Zr2 C15 140.96(12)
C19 Zr2 C15 32.77(12)
H2 Zr2 C16 130.7(7)
H1 Zr2 C16 77.3(11)
H3B Zr2 C16 106.6(11)
H3A Zr2 C16 83.0(10)
C1 Zr2 C16 151.24(12)
C19 Zr2 C16 53.92(12)
C15 Zr2 C16 32.39(12)
H2 Zr2 C18 78.8(6)
H1 Zr2 C18 129.6(11)
H3B Zr2 C18 83.0(11)
H3A Zr2 C18 105.2(10)
C1 Zr2 C18 154.90(12)
C19 Zr2 C18 32.47(13)
C15 Zr2 C18 53.91(13)
C16 Zr2 C18 53.75(12)
H2 Zr2 C17 108.6(6)
H1 Zr2 C17 106.9(11)
H3B Zr2 C17 79.0(11)
H3A Zr2 C17 78.0(10)
C1 Zr2 C17 163.51(12)
C19 Zr2 C17 53.24(12)
C15 Zr2 C17 53.23(12)
C16 Zr2 C17 32.17(12)
C18 Zr2 C17 32.03(12)
H2 Zr2 B3 102.6(11)
H1 Zr2 B3 100.9(11)
H3B Zr2 B3 26.8(11)
H3A Zr2 B3 25.2(11)
C1 Zr2 B3 86.28(15)
C19 Zr2 B3 126.92(15)
C15 Zr2 B3 126.84(15)
C16 Zr2 B3 94.97(15)
C18 Zr2 B3 94.97(16)
C17 Zr2 B3 77.32(15)
H2 Zr2 Cl1 72.2(9)
H1 Zr2 Cl1 72.6(11)
H3B Zr2 Cl1 143.4(11)
H3A Zr2 Cl1 143.7(10)
C1 Zr2 Cl1 67.03(9)
C19 Zr2 Cl1 78.67(9)
C15 Zr2 Cl1 78.23(9)
C16 Zr2 Cl1 108.31(9)
C18 Zr2 Cl1 109.16(10)
C17 Zr2 Cl1 129.35(9)
B3 Zr2 Cl1 153.31(12)
H2 Zr3 H1B 138.7(13)
H2 Zr3 H4B 125.4(14)
H1B Zr3 H4B 72.9(15)
H2 Zr3 H4A 72.9(14)
H1B Zr3 H4A 123.1(15)
H4B Zr3 H4A 54.6(14)
H2 Zr3 C1 77.9(7)
H1B Zr3 C1 64.6(11)
H4B Zr3 C1 129.2(10)
H4A Zr3 C1 135.2(10)
H2 Zr3 C26 87.5(7)
H1B Zr3 C26 129.3(12)
H4B Zr3 C26 98.9(10)
H4A Zr3 C26 83.0(10)
C1 Zr3 C26 129.13(12)
H2 Zr3 C28 134.5(10)
H1B Zr3 C28 74.9(12)
H4B Zr3 C28 88.2(10)
H4A Zr3 C28 119.2(10)
C1 Zr3 C28 105.53(12)
C26 Zr3 C28 54.59(11)
H2 Zr3 C25 80.4(10)
H1B Zr3 C25 118.6(12)
H4B Zr3 C25 129.2(10)
H4A Zr3 C25 111.5(10)
C1 Zr3 C25 96.01(12)
C26 Zr3 C25 33.19(11)
C28 Zr3 C25 54.14(12)
H2 Zr3 C29 107.0(11)
H1B Zr3 C29 86.1(12)
H4B Zr3 C29 120.7(10)
H4A Zr3 C29 137.1(10)
C1 Zr3 C29 83.63(12)
C26 Zr3 C29 54.49(11)
C28 Zr3 C29 32.52(11)
C25 Zr3 C29 32.52(12)
H2 Zr3 C27 119.5(7)
H1B Zr3 C27 100.0(12)
H4B Zr3 C27 75.7(10)
H4A Zr3 C27 88.0(10)
C1 Zr3 C27 136.45(12)
C26 Zr3 C27 32.58(11)
C28 Zr3 C27 32.72(11)
C25 Zr3 C27 53.96(11)
C29 Zr3 C27 53.80(11)
H2 Zr3 B1 114.6(6)
H1B Zr3 B1 27.2(11)
H4B Zr3 B1 98.4(10)
H4A Zr3 B1 139.5(10)
C1 Zr3 B1 37.62(12)
C26 Zr3 B1 135.02(12)
C28 Zr3 B1 84.94(12)
C25 Zr3 B1 109.08(13)
C29 Zr3 B1 81.04(12)
C27 Zr3 B1 116.42(12)
H2 Zr3 B4 98.8(10)
H1B Zr3 B4 99.4(11)
H4B Zr3 B4 28.2(10)
H4A Zr3 B4 26.5(10)
C1 Zr3 B4 140.38(14)
C26 Zr3 B4 89.61(14)
C28 Zr3 B4 104.33(13)
C25 Zr3 B4 122.66(14)
C29 Zr3 B4 133.45(13)
C27 Zr3 B4 79.85(13)
B1 Zr3 B4 122.09(15)
Zr2 Cl1 Zr1 74.88(2)
Zr2 Cl1 Zr3 74.93(2)
Zr1 Cl1 Zr3 98.01(3)
H1C B1 H1B 108(3)
H1C B1 H1A 105(2)
H1B B1 H1A 96(2)
H1C B1 C1 120.0(19)
H1B B1 C1 112.2(19)
H1A B1 C1 113.0(17)
H1C B1 Zr3 127.7(19)
H1B B1 Zr3 48.6(19)
H1A B1 Zr3 121.9(16)
C1 B1 Zr3 64.28(18)
H1C B1 Zr1 122.7(19)
H1B B1 Zr1 122.7(19)
H1A B1 Zr1 49.6(16)
C1 B1 Zr1 64.30(18)
Zr3 B1 Zr1 106.20(14)
H2C B2 H2A 106(3)
H2C B2 H2B 104(3)
H2A B2 H2B 100(3)
H2C B2 C2 114(2)
H2A B2 C2 114.4(18)
H2B B2 C2 117.4(18)
H2C B2 Zr1 113(2)
H2A B2 Zr1 51.3(19)
H2B B2 Zr1 48.3(18)
C2 B2 Zr1 132.9(3)
H3C B3 H3A 107(3)
H3C B3 H3B 110(3)
H3A B3 H3B 100(3)
H3C B3 C3 107(2)
H3A B3 C3 116.1(18)
H3B B3 C3 116.4(19)
H3C B3 Zr2 119(2)
H3A B3 Zr2 50.0(18)
H3B B3 Zr2 50.4(19)
C3 B3 Zr2 133.3(3)
H4C B4 H4A 104(3)
H4C B4 H4B 106(3)
H4A B4 H4B 97(2)
H4C B4 C4 115(3)
H4A B4 C4 118.2(18)
H4B B4 C4 113.8(17)
H4C B4 Zr3 111(3)
H4A B4 Zr3 48.4(17)
H4B B4 Zr3 49.0(17)
C4 B4 Zr3 134.3(3)
H1D C1 B1 109(3)
H1D C1 Zr3 119(3)
B1 C1 Zr3 78.1(2)
H1D C1 Zr1 120(3)
B1 C1 Zr1 78.2(2)
Zr3 C1 Zr1 120.62(15)
H1D C1 Zr2 102(3)
B1 C1 Zr2 148.6(3)
Zr3 C1 Zr2 86.98(12)
Zr1 C1 Zr2 86.10(11)
C6 C5 C9 108.2(3)
C6 C5 C10 124.9(4)
C9 C5 C10 126.2(4)
C6 C5 Zr1 73.7(2)
C9 C5 Zr1 72.79(19)
C10 C5 Zr1 126.9(2)
C5 C6 C7 108.2(3)
C5 C6 C11 125.8(4)
C7 C6 C11 125.2(4)
C5 C6 Zr1 73.62(19)
C7 C6 Zr1 74.4(2)
C11 C6 Zr1 126.2(3)
C8 C7 C6 107.9(3)
C8 C7 C12 127.6(4)
C6 C7 C12 123.9(4)
C8 C7 Zr1 72.2(2)
C6 C7 Zr1 73.0(2)
C12 C7 Zr1 127.7(3)
C7 C8 C9 108.0(3)
C7 C8 C13 126.2(4)
C9 C8 C13 125.4(4)
C7 C8 Zr1 75.1(2)
C9 C8 Zr1 73.3(2)
C13 C8 Zr1 122.5(2)
C5 C9 C8 107.6(3)
C5 C9 C14 126.3(4)
C8 C9 C14 125.1(4)
C5 C9 Zr1 74.37(19)
C8 C9 Zr1 73.4(2)
C14 C9 Zr1 126.6(2)
C16 C15 C19 108.1(3)
C16 C15 C20 125.4(4)
C19 C15 C20 126.1(4)
C16 C15 Zr2 74.6(2)
C19 C15 Zr2 73.4(2)
C20 C15 Zr2 123.8(2)
C15 C16 C17 107.7(3)
C15 C16 C21 126.9(4)
C17 C16 C21 125.2(4)
C15 C16 Zr2 73.0(2)
C17 C16 Zr2 75.6(2)
C21 C16 Zr2 121.1(2)
C18 C17 C16 108.4(3)
C18 C17 C22 124.8(4)
C16 C17 C22 125.7(3)
C18 C17 Zr2 72.6(2)
C16 C17 Zr2 72.3(2)
C22 C17 Zr2 130.6(3)
C19 C18 C17 107.6(3)
C19 C18 C23 126.0(4)
C17 C18 C23 126.1(4)
C19 C18 Zr2 72.5(2)
C17 C18 Zr2 75.4(2)
C23 C18 Zr2 123.4(3)
C18 C19 C15 108.2(3)
C18 C19 C24 125.2(4)
C15 C19 C24 126.0(4)
C18 C19 Zr2 75.0(2)
C15 C19 Zr2 73.8(2)
C24 C19 Zr2 124.2(3)
C29 C25 C26 108.3(3)
C29 C25 C30 126.5(3)
C26 C25 C30 124.4(3)
C29 C25 Zr3 74.7(2)
C26 C25 Zr3 72.9(2)
C30 C25 Zr3 126.3(3)
C27 C26 C25 107.4(3)
C27 C26 C31 127.1(3)
C25 C26 C31 125.2(3)
C27 C26 Zr3 75.2(2)
C25 C26 Zr3 74.0(2)
C31 C26 Zr3 121.7(3)
C26 C27 C28 108.2(3)
C26 C27 C32 127.0(3)
C28 C27 C32 124.2(3)
C26 C27 Zr3 72.2(2)
C28 C27 Zr3 72.49(19)
C32 C27 Zr3 128.5(2)
C29 C28 C27 108.2(3)
C29 C28 C33 126.7(3)
C27 C28 C33 124.4(3)
C29 C28 Zr3 74.9(2)
C27 C28 Zr3 74.79(19)
C33 C28 Zr3 124.3(2)
C28 C29 C25 107.8(3)
C28 C29 C34 125.7(3)
C25 C29 C34 125.8(3)
C28 C29 Zr3 72.59(19)
C25 C29 Zr3 72.8(2)
C34 C29 Zr3 127.2(2)

loop_
_geom_bond_atom_site_label_1
_geom_bond_atom_site_label_2
_geom_bond_distance
Zr1 H1 1.88(4)
Zr1 H1A 1.98(4)
Zr1 H2B 2.00(4)
Zr1 H2A 2.07(4)
Zr1 C1 2.353(4)
Zr1 C9 2.494(3)
Zr1 C8 2.495(3)
Zr1 C5 2.514(3)
Zr1 C6 2.515(3)
Zr1 C7 2.533(4)
Zr1 B1 2.556(4)
Zr1 B2 2.596(5)
Zr2 H2 1.957(18)
Zr2 H1 1.97(4)
Zr2 H3B 2.05(4)
Zr2 H3A 2.05(4)
Zr2 C1 2.399(3)
Zr2 C19 2.511(4)
Zr2 C15 2.516(4)
Zr2 C16 2.537(3)
Zr2 C18 2.544(4)
Zr2 C17 2.580(4)
Zr2 B3 2.592(5)
Zr2 Cl1 2.6480(9)
Zr3 H2 1.953(18)
Zr3 H1B 1.97(4)
Zr3 H4B 1.99(4)
Zr3 H4A 2.00(3)
Zr3 C1 2.344(3)
Zr3 C26 2.495(3)
Zr3 C28 2.504(3)
Zr3 C25 2.509(4)
Zr3 C29 2.534(3)
Zr3 C27 2.534(3)
Zr3 B1 2.546(4)
Zr3 B4 2.577(4)
B1 H1C 1.07(4)
B1 H1B 1.20(4)
B1 H1A 1.28(4)
B1 C1 1.588(5)
B2 H2C 1.20(4)
B2 H2A 1.20(4)
B2 H2B 1.22(4)
B2 C2 1.584(6)
B3 H3C 1.05(5)
B3 H3A 1.14(4)
B3 H3B 1.20(4)
B3 C3 1.581(7)
B4 H4C 1.05(5)
B4 H4A 1.19(4)
B4 H4B 1.25(4)
B4 C4 1.583(6)
C1 H1D 0.83(4)
C5 C6 1.415(5)
C5 C9 1.416(5)
C5 C10 1.506(5)
C6 C7 1.417(5)
C6 C11 1.502(5)
C7 C8 1.415(6)
C7 C12 1.500(6)
C8 C9 1.427(5)
C8 C13 1.502(5)
C9 C14 1.501(5)
C15 C16 1.409(5)
C15 C19 1.418(5)
C15 C20 1.500(5)
C16 C17 1.418(5)
C16 C21 1.501(5)
C17 C18 1.414(5)
C17 C22 1.501(5)
C18 C19 1.414(6)
C18 C23 1.505(5)
C19 C24 1.508(5)
C25 C29 1.412(5)
C25 C26 1.429(5)
C25 C30 1.499(5)
C26 C27 1.411(5)
C26 C31 1.494(5)
C27 C28 1.419(5)
C27 C32 1.508(5)
C28 C29 1.411(5)
C28 C33 1.513(5)
C29 C34 1.501(5)
